data_2206357
loop_
_publ_author_name
'Beheshti, Azizolla'
'Clegg, William'
'Dale, Sophie H.'
'Solimankhani, Ahmad'

_publ_section_title
;N---H&#x00B7;&#x00B7;&#x00B7;S and N---H&#x00B7;&#x00B7;&#x00B7;O hydrogen
 bonding in tetra-<i>n</i>-butylammonium
 (imidazolidine-2-thione-2\k<i>S</i>)dioxo-1\k^2^<i>O</i>-di-\m-sulfido-1:2\k^4^<i>S</i>:<i>S</i>-copper(I)tungstate(VI)
;
_journal_coeditor_code BT6695
_journal_issue 8
_journal_name_full 'Acta Crystallographica Section E'
_journal_page_first m1509
_journal_page_last m1511
_journal_paper_doi 10.1107/S1600536805021628
_journal_volume 61
_journal_year 2005
_chemical_formula_iupac '(C16 H36 N) [W Cu O2 S2 (C3 H6 N2 S)]'
_chemical_formula_moiety 'C16 H36 N +, C3 H6 Cu N2 O2 S3 W -'
_chemical_formula_sum 'C19 H42 Cu N3 O2 S3 W'
_chemical_formula_weight 688.13
_chemical_name_systematic
;
tetra-n-butylammonium
(imidazolidine-2-thione-2\kS)dioxo-1\k^2^O-di-\m-sulfido-1:2\k^4^S:S-
copper(I)tungstate(VI)
;
_space_group_IT_number 14
_symmetry_cell_setting monoclinic
_symmetry_space_group_name_Hall '-P 2ybc'
_symmetry_space_group_name_H-M 'P 1 21/c 1'
_atom_sites_solution_hydrogens geom
_atom_sites_solution_primary direct
_atom_sites_solution_secondary difmap
_audit_creation_method SHELXL-97
_cell_angle_alpha 90.00
_cell_angle_beta 94.742(7)
_cell_angle_gamma 90.00
_cell_formula_units_Z 4
_cell_length_a 10.6925(16)
_cell_length_b 14.875(2)
_cell_length_c 17.2342(8)
_cell_measurement_reflns_used 227
_cell_measurement_temperature 150(2)
_cell_measurement_theta_max 27.50
_cell_measurement_theta_min 2.50
_cell_volume 2731.7(6)
_computing_cell_refinement 'DIRAX (Duisenberg, 1992)'
_computing_data_collection 'COLLECT (Nonius, 1998)'
_computing_data_reduction 'EvalCCD (Duisenberg <i>et al.</i>, 2003)'
_computing_molecular_graphics SHELXTL
_computing_publication_material 'SHELXTL and local programs'
_computing_structure_refinement SHELXTL
_computing_structure_solution 'SHELXTL (Sheldrick, 2001)'
_diffrn_ambient_temperature 150(2)
_diffrn_measured_fraction_theta_full 0.989
_diffrn_measured_fraction_theta_max 0.989
_diffrn_measurement_device_type 'Nonius KappaCCD'
_diffrn_measurement_method '\f and \w'
_diffrn_radiation_monochromator graphite
_diffrn_radiation_source 'sealed tube'
_diffrn_radiation_type MoK\a
_diffrn_radiation_wavelength 0.71073
_diffrn_reflns_av_R_equivalents 0.0552
_diffrn_reflns_av_sigmaI/netI 0.0425
_diffrn_reflns_limit_h_max 13
_diffrn_reflns_limit_h_min -13
_diffrn_reflns_limit_k_max 18
_diffrn_reflns_limit_k_min -19
_diffrn_reflns_limit_l_max 18
_diffrn_reflns_limit_l_min -22
_diffrn_reflns_number 28801
_diffrn_reflns_theta_full 27.50
_diffrn_reflns_theta_max 27.50
_diffrn_reflns_theta_min 4.01
_diffrn_standards_number 0
_exptl_absorpt_coefficient_mu 5.234
_exptl_absorpt_correction_T_max 0.239
_exptl_absorpt_correction_T_min 0.100
_exptl_absorpt_correction_type numerical
_exptl_absorpt_process_details '(SHELXTL; Sheldrick, 2001)'
_exptl_crystal_colour orange
_exptl_crystal_density_diffrn 1.673
_exptl_crystal_density_method 'not measured'
_exptl_crystal_description Block
_exptl_crystal_F_000 1376
_exptl_crystal_size_max 0.77
_exptl_crystal_size_mid 0.43
_exptl_crystal_size_min 0.31
_refine_diff_density_max 0.938
_refine_diff_density_min -0.964
_refine_ls_extinction_coef 0.00053(11)
_refine_ls_extinction_expression Fc^*^=kFc[1+0.001xFc^2^\l^3^/sin(2\q)]^-1/4^
_refine_ls_extinction_method SHELXTL
_refine_ls_goodness_of_fit_ref 1.074
_refine_ls_hydrogen_treatment mixed
_refine_ls_matrix_type full
_refine_ls_number_parameters 378
_refine_ls_number_reflns 6215
_refine_ls_number_restraints 623
_refine_ls_restrained_S_all 1.099
_refine_ls_R_factor_all 0.0524
_refine_ls_R_factor_gt 0.0329
_refine_ls_shift/su_max 0.029
_refine_ls_shift/su_mean 0.002
_refine_ls_structure_factor_coef Fsqd
_refine_ls_weighting_details 'w = 1/[\s^2^(Fo^2^)+(0.0159P)^2^+6.5317P] where P = (Fo^2^+2Fc^2^)/3'
_refine_ls_weighting_scheme calc
_refine_ls_wR_factor_gt 0.0664
_refine_ls_wR_factor_ref 0.0735
_reflns_number_gt 4881
_reflns_number_total 6215
_reflns_threshold_expression I>2\s(I)
_cod_data_source_file bt6695.cif
_cod_data_source_block I
_cod_original_sg_symbol_H-M 'P 21/c'
_cod_database_code 2206357
_cod_database_fobs_code 2206357

loop_
_symmetry_equiv_pos_as_xyz
'x, y, z'
'-x, y+1/2, -z+1/2'
'-x, -y, -z'
'x, -y-1/2, z-1/2'

loop_
_atom_site_label
_atom_site_fract_x
_atom_site_fract_y
_atom_site_fract_z
_atom_site_U_iso_or_equiv
_atom_site_adp_type
_atom_site_calc_flag
_atom_site_refinement_flags
_atom_site_occupancy
_atom_site_disorder_assembly
_atom_site_disorder_group
_atom_site_type_symbol
W 0.713367(17) 0.642794(12) 0.184549(11) 0.03394(7) Uani d . 1 . . W
Cu 0.85205(5) 0.50990(4) 0.25158(3) 0.03535(14) Uani d . 1 . . Cu
S1 0.96624(11) 0.39730(8) 0.30142(7) 0.0405(3) Uani d . 1 . . S
C1 1.0637(4) 0.4403(3) 0.3761(3) 0.0342(10) Uani d . 1 . . C
N1 1.0582(4) 0.5224(3) 0.4072(2) 0.0439(10) Uani d D 1 . . N
H1 1.016(4) 0.563(3) 0.380(3) 0.053 Uiso d D 1 . . H
C2 1.1657(5) 0.5394(3) 0.4642(3) 0.0469(12) Uani d . 1 . . C
H2A 1.1388 0.5665 0.5126 0.056 Uiso calc R 1 . . H
H2B 1.2287 0.5789 0.4424 0.056 Uiso calc R 1 . . H
C3 1.2168(5) 0.4433(3) 0.4784(3) 0.0458(12) Uani d . 1 . . C
H3A 1.3093 0.4416 0.4780 0.055 Uiso calc R 1 . . H
H3B 1.1928 0.4190 0.5286 0.055 Uiso calc R 1 . . H
N2 1.1563(4) 0.3938(3) 0.4130(2) 0.0416(9) Uani d D 1 . . N
H2 1.176(5) 0.3388(14) 0.402(3) 0.050 Uiso d D 1 . . H
O1 0.5557(4) 0.6585(3) 0.1964(3) 0.0608(11) Uani d . 1 . . O
O2 0.7641(4) 0.7254(2) 0.1219(2) 0.0548(9) Uani d . 1 . . O
S2 0.74285(13) 0.50400(9) 0.13514(8) 0.0479(3) Uani d . 1 . . S
S3 0.82482(15) 0.64692(9) 0.30226(8) 0.0535(3) Uani d . 1 . . S
N3 0.2927(3) 0.4345(2) 0.1444(2) 0.0425(8) Uani d DU 1 A . N
C4 0.3881(5) 0.4170(4) 0.0858(3) 0.0557(12) Uani d DU 1 A . C
H4A 0.3539 0.4404 0.0346 0.067 Uiso calc R 1 . . H
H4B 0.4650 0.4517 0.1017 0.067 Uiso calc R 1 . . H
C5 0.4243(6) 0.3196(4) 0.0759(4) 0.0765(17) Uani d DU 1 . . C
H5A 0.3523 0.2838 0.0531 0.092 Uiso calc PR 0.747(9) A 1 H
H5B 0.4559 0.2926 0.1263 0.092 Uiso calc PR 0.747(9) A 1 H
H5C 0.3452 0.2881 0.0849 0.092 Uiso calc PR 0.253(9) A 2 H
H5D 0.4799 0.3087 0.1238 0.092 Uiso calc PR 0.253(9) A 2 H
C6 0.5292(7) 0.3255(6) 0.0195(5) 0.067(2) Uani d PDU 0.747(9) A 1 C
H6A 0.4976 0.3566 -0.0290 0.081 Uiso calc PR 0.747(9) A 1 H
H6B 0.6013 0.3600 0.0439 0.081 Uiso calc PR 0.747(9) A 1 H
C7 0.5704(10) 0.2307(7) 0.0010(6) 0.093(3) Uani d PDU 0.747(9) A 1 C
H7A 0.6126 0.2034 0.0479 0.139 Uiso calc PR 0.747(9) A 1 H
H7B 0.6284 0.2328 -0.0401 0.139 Uiso calc PR 0.747(9) A 1 H
H7C 0.4967 0.1947 -0.0167 0.139 Uiso calc PR 0.747(9) A 1 H
C6X 0.4808(19) 0.2572(16) 0.0178(14) 0.073(3) Uani d PDU 0.253(9) A 2 C
H6C 0.4920 0.1955 0.0388 0.088 Uiso calc PR 0.253(9) A 2 H
H6D 0.4283 0.2550 -0.0323 0.088 Uiso calc PR 0.253(9) A 2 H
C7X 0.606(2) 0.302(2) 0.0086(18) 0.083(5) Uani d PDU 0.253(9) A 2 C
H7D 0.5926 0.3656 -0.0050 0.124 Uiso calc PR 0.253(9) A 2 H
H7E 0.6480 0.2721 -0.0328 0.124 Uiso calc PR 0.253(9) A 2 H
H7F 0.6592 0.2979 0.0576 0.124 Uiso calc PR 0.253(9) A 2 H
C8 0.3408(5) 0.4008(4) 0.2244(3) 0.0495(11) Uani d DU 1 . . C
H8A 0.2717 0.4048 0.2591 0.059 Uiso calc PR 0.660(12) B 1 H
H8B 0.3631 0.3365 0.2201 0.059 Uiso calc PR 0.660(12) B 1 H
H8C 0.3287 0.3349 0.2263 0.059 Uiso calc PR 0.340(12) B 2 H
H8D 0.2897 0.4281 0.2636 0.059 Uiso calc PR 0.340(12) B 2 H
C9 0.4529(10) 0.4502(7) 0.2623(5) 0.065(2) Uani d PDU 0.660(12) B 1 C
H9A 0.4324 0.5143 0.2699 0.078 Uiso calc PR 0.660(12) B 1 H
H9B 0.5245 0.4464 0.2295 0.078 Uiso calc PR 0.660(12) B 1 H
C10 0.4848(10) 0.4045(7) 0.3401(5) 0.062(2) Uani d PDU 0.660(12) B 1 C
H10A 0.4109 0.4063 0.3711 0.075 Uiso calc PR 0.660(12) B 1 H
H10B 0.5061 0.3407 0.3315 0.075 Uiso calc PR 0.660(12) B 1 H
C11 0.5946(11) 0.4507(9) 0.3848(6) 0.086(4) Uani d PDU 0.660(12) B 1 C
H11A 0.6733 0.4252 0.3693 0.129 Uiso calc PR 0.660(12) B 1 H
H11B 0.5895 0.4416 0.4407 0.129 Uiso calc PR 0.660(12) B 1 H
H11C 0.5920 0.5152 0.3732 0.129 Uiso calc PR 0.660(12) B 1 H
C9X 0.4797(10) 0.4220(17) 0.2469(11) 0.064(3) Uani d PDU 0.340(12) B 2 C
H9C 0.5291 0.3835 0.2138 0.076 Uiso calc PR 0.340(12) B 2 H
H9D 0.4936 0.4849 0.2308 0.076 Uiso calc PR 0.340(12) B 2 H
C10X 0.539(2) 0.4127(14) 0.3300(9) 0.069(3) Uani d PDU 0.340(12) B 2 C
H10C 0.5105 0.3561 0.3528 0.083 Uiso calc PR 0.340(12) B 2 H
H10D 0.6316 0.4095 0.3292 0.083 Uiso calc PR 0.340(12) B 2 H
C11X 0.505(3) 0.4914(14) 0.3806(11) 0.080(5) Uani d PDU 0.340(12) B 2 C
H11D 0.5448 0.5464 0.3628 0.120 Uiso calc PR 0.340(12) B 2 H
H11E 0.5353 0.4795 0.4349 0.120 Uiso calc PR 0.340(12) B 2 H
H11F 0.4140 0.4991 0.3766 0.120 Uiso calc PR 0.340(12) B 2 H
C12 0.1712(4) 0.3831(3) 0.1232(3) 0.0477(11) Uani d DU 1 . . C
H12A 0.1089 0.4010 0.1597 0.057 Uiso calc PR 0.690(9) B 1 H
H12B 0.1878 0.3181 0.1308 0.057 Uiso calc PR 0.690(9) B 1 H
H12C 0.1214 0.3850 0.1691 0.057 Uiso calc PR 0.310(9) B 2 H
H12D 0.1940 0.3194 0.1154 0.057 Uiso calc PR 0.310(9) B 2 H
C13 0.1135(7) 0.3978(8) 0.0399(5) 0.063(2) Uani d PDU 0.690(9) B 1 C
H13A 0.1645 0.3666 0.0028 0.076 Uiso calc PR 0.690(9) B 1 H
H13B 0.1128 0.4628 0.0274 0.076 Uiso calc PR 0.690(9) B 1 H
C14 -0.0226(7) 0.3607(5) 0.0317(7) 0.068(2) Uani d PDU 0.690(9) B 1 C
H14A -0.0664 0.3767 0.0783 0.081 Uiso calc PR 0.690(9) B 1 H
H14B -0.0698 0.3870 -0.0147 0.081 Uiso calc PR 0.690(9) B 1 H
C15 -0.0157(10) 0.2602(5) 0.0237(7) 0.077(3) Uani d PDU 0.690(9) B 1 C
H15A 0.0487 0.2447 -0.0114 0.116 Uiso calc PR 0.690(9) B 1 H
H15B -0.0972 0.2371 0.0023 0.116 Uiso calc PR 0.690(9) B 1 H
H15C 0.0061 0.2332 0.0749 0.116 Uiso calc PR 0.690(9) B 1 H
C13X 0.085(2) 0.4117(13) 0.0527(11) 0.065(3) Uani d PDU 0.310(9) B 2 C
H13C 0.1326 0.4442 0.0148 0.077 Uiso calc PR 0.310(9) B 2 H
H13D 0.0176 0.4517 0.0689 0.077 Uiso calc PR 0.310(9) B 2 H
C14X 0.0277(18) 0.3248(14) 0.0162(12) 0.069(3) Uani d PDU 0.310(9) B 2 C
H14C -0.0066 0.3355 -0.0382 0.082 Uiso calc PR 0.310(9) B 2 H
H14D 0.0917 0.2767 0.0165 0.082 Uiso calc PR 0.310(9) B 2 H
C15X -0.0763(18) 0.2993(16) 0.0669(13) 0.076(5) Uani d PDU 0.310(9) B 2 C
H15D -0.0410 0.2916 0.1208 0.114 Uiso calc PR 0.310(9) B 2 H
H15E -0.1150 0.2428 0.0481 0.114 Uiso calc PR 0.310(9) B 2 H
H15F -0.1398 0.3469 0.0646 0.114 Uiso calc PR 0.310(9) B 2 H
C16 0.2708(5) 0.5361(3) 0.1449(4) 0.0576(12) Uani d DU 1 . . C
H16A 0.2542 0.5565 0.0903 0.069 Uiso calc PR 0.817(10) B 1 H
H16B 0.3492 0.5656 0.1663 0.069 Uiso calc PR 0.817(10) B 1 H
H16C 0.3496 0.5669 0.1341 0.069 Uiso calc PR 0.183(10) B 2 H
H16D 0.2065 0.5515 0.1023 0.069 Uiso calc PR 0.183(10) B 2 H
C17 0.1630(7) 0.5687(4) 0.1912(6) 0.0682(19) Uani d PDU 0.817(10) B 1 C
H17A 0.0823 0.5488 0.1644 0.082 Uiso calc PR 0.817(10) B 1 H
H17B 0.1711 0.5404 0.2434 0.082 Uiso calc PR 0.817(10) B 1 H
C18 0.1602(8) 0.6708(4) 0.2010(5) 0.070(2) Uani d PDU 0.817(10) B 1 C
H18A 0.1702 0.6990 0.1498 0.084 Uiso calc PR 0.817(10) B 1 H
H18B 0.0768 0.6884 0.2169 0.084 Uiso calc PR 0.817(10) B 1 H
C19 0.2605(7) 0.7082(6) 0.2600(5) 0.064(2) Uani d PDU 0.817(10) B 1 C
H19A 0.2420 0.6902 0.3125 0.097 Uiso calc PR 0.817(10) B 1 H
H19B 0.2614 0.7739 0.2564 0.097 Uiso calc PR 0.817(10) B 1 H
H19C 0.3427 0.6844 0.2490 0.097 Uiso calc PR 0.817(10) B 1 H
C17X 0.228(4) 0.5713(16) 0.2212(12) 0.065(3) Uani d PDU 0.183(10) B 2 C
H17C 0.2842 0.5517 0.2668 0.078 Uiso calc PR 0.183(10) B 2 H
H17D 0.1404 0.5547 0.2286 0.078 Uiso calc PR 0.183(10) B 2 H
C18X 0.243(4) 0.6711(17) 0.203(2) 0.066(3) Uani d PDU 0.183(10) B 2 C
H18C 0.3297 0.6854 0.1920 0.079 Uiso calc PR 0.183(10) B 2 H
H18D 0.1843 0.6897 0.1587 0.079 Uiso calc PR 0.183(10) B 2 H
C19X 0.210(4) 0.716(3) 0.278(2) 0.069(5) Uani d PDU 0.183(10) B 2 C
H19D 0.1369 0.6860 0.2977 0.104 Uiso calc PR 0.183(10) B 2 H
H19E 0.1896 0.7795 0.2681 0.104 Uiso calc PR 0.183(10) B 2 H
H19F 0.2813 0.7119 0.3175 0.104 Uiso calc PR 0.183(10) B 2 H

loop_
_atom_site_aniso_label
_atom_site_aniso_U_11
_atom_site_aniso_U_22
_atom_site_aniso_U_33
_atom_site_aniso_U_12
_atom_site_aniso_U_13
_atom_site_aniso_U_23
W 0.03594(11) 0.02814(10) 0.03732(12) -0.00322(8) 0.00050(7) 0.00084(8)
Cu 0.0374(3) 0.0294(3) 0.0387(3) -0.0017(2) -0.0002(2) -0.0011(2)
S1 0.0453(7) 0.0279(6) 0.0470(7) -0.0012(5) -0.0032(5) -0.0037(5)
C1 0.039(2) 0.029(2) 0.035(2) 0.0003(18) 0.0072(19) 0.0018(19)
N1 0.050(2) 0.035(2) 0.044(2) 0.0071(18) -0.0077(19) -0.0027(19)
C2 0.053(3) 0.040(3) 0.046(3) -0.001(2) -0.004(2) -0.006(2)
C3 0.049(3) 0.046(3) 0.042(3) 0.008(2) -0.002(2) -0.005(2)
N2 0.046(2) 0.033(2) 0.044(2) 0.0052(18) -0.0031(19) -0.0035(19)
O1 0.046(2) 0.051(2) 0.086(3) 0.0042(17) 0.009(2) 0.009(2)
O2 0.067(2) 0.042(2) 0.056(2) -0.0083(18) 0.0093(18) 0.0126(18)
S2 0.0622(8) 0.0368(7) 0.0424(7) 0.0020(6) -0.0098(6) -0.0093(6)
S3 0.0791(9) 0.0342(6) 0.0439(7) 0.0075(6) -0.0151(6) -0.0121(6)
N3 0.0447(19) 0.0399(19) 0.044(2) -0.0052(16) 0.0082(14) 0.0101(17)
C4 0.044(2) 0.085(3) 0.039(2) 0.000(2) 0.007(2) 0.005(3)
C5 0.063(3) 0.102(4) 0.065(3) 0.011(3) 0.007(3) -0.028(3)
C6 0.048(4) 0.086(5) 0.067(4) 0.002(3) -0.002(3) -0.030(4)
C7 0.088(6) 0.101(6) 0.089(6) 0.020(5) 0.011(5) -0.042(6)
C6X 0.056(6) 0.095(6) 0.068(6) -0.001(6) 0.004(6) -0.029(6)
C7X 0.073(9) 0.093(11) 0.086(10) -0.015(8) 0.025(8) -0.033(10)
C8 0.072(3) 0.041(3) 0.037(2) -0.010(2) 0.0070(19) 0.006(2)
C9 0.090(5) 0.060(5) 0.042(4) -0.023(4) -0.007(3) 0.002(3)
C10 0.075(5) 0.067(5) 0.043(4) -0.028(4) -0.004(4) 0.003(3)
C11 0.085(7) 0.109(8) 0.060(5) -0.041(6) -0.020(5) 0.011(6)
C9X 0.087(5) 0.054(6) 0.047(5) -0.019(5) -0.014(4) 0.003(5)
C10X 0.091(6) 0.069(6) 0.046(5) -0.025(6) -0.009(5) 0.010(5)
C11X 0.099(10) 0.094(9) 0.047(7) -0.025(9) 0.007(8) 0.000(7)
C12 0.043(2) 0.033(2) 0.067(3) -0.0051(18) 0.0109(19) 0.008(2)
C13 0.044(4) 0.051(4) 0.090(4) -0.003(3) -0.015(3) 0.015(4)
C14 0.045(4) 0.045(4) 0.110(5) 0.004(3) -0.011(4) 0.003(4)
C15 0.082(6) 0.046(4) 0.098(7) 0.001(4) -0.031(5) 0.000(5)
C13X 0.048(5) 0.046(5) 0.096(5) -0.004(4) -0.012(4) 0.013(5)
C14X 0.051(6) 0.052(6) 0.101(6) -0.001(5) -0.013(5) 0.005(5)
C15X 0.060(8) 0.059(9) 0.107(10) -0.013(7) -0.010(7) 0.004(9)
C16 0.055(3) 0.037(2) 0.082(3) -0.008(2) 0.009(2) 0.014(2)
C17 0.055(4) 0.039(3) 0.112(5) -0.002(3) 0.017(3) 0.005(3)
C18 0.055(4) 0.037(3) 0.119(5) 0.003(3) 0.010(4) 0.001(3)
C19 0.064(5) 0.052(4) 0.079(5) 0.013(4) 0.017(4) -0.003(4)
C17X 0.056(6) 0.039(4) 0.101(6) 0.001(5) 0.010(5) 0.001(5)
C18X 0.052(7) 0.041(5) 0.106(7) -0.001(7) 0.012(7) 0.003(5)
C19X 0.062(12) 0.043(8) 0.102(10) 0.003(11) 0.006(10) 0.001(8)

loop_
_atom_type_symbol
_atom_type_description
_atom_type_scat_dispersion_real
_atom_type_scat_dispersion_imag
_atom_type_scat_source
C C 0.0033 0.0016 'International Tables Vol C Tables 4.2.6.8 and 6.1.1.4'
H H 0.0000 0.0000 'International Tables Vol C Tables 4.2.6.8 and 6.1.1.4'
N N 0.0061 0.0033 'International Tables Vol C Tables 4.2.6.8 and 6.1.1.4'
O O 0.0106 0.0060 'International Tables Vol C Tables 4.2.6.8 and 6.1.1.4'
S S 0.1246 0.1234 'International Tables Vol C Tables 4.2.6.8 and 6.1.1.4'
Cu Cu 0.3201 1.2651 'International Tables Vol C Tables 4.2.6.8 and 6.1.1.4'
W W -0.8490 6.8722 'International Tables Vol C Tables 4.2.6.8 and 6.1.1.4'

loop_
_geom_angle_atom_site_label_1
_geom_angle_atom_site_label_2
_geom_angle_atom_site_label_3
_geom_angle
_geom_angle_publ_flag
Cu W O1 124.00(13) ?
Cu W O2 126.57(13) ?
Cu W S2 53.09(4) ?
Cu W S3 53.28(4) ?
O1 W O2 109.42(18) yes
O1 W S2 109.53(14) yes
O1 W S3 109.63(15) yes
O2 W S2 110.36(13) yes
O2 W S3 111.47(13) yes
S2 W S3 106.37(5) yes
W Cu S1 177.30(4) ?
W Cu S2 54.02(4) ?
W Cu S3 54.01(4) ?
S1 Cu S2 123.40(5) yes
S1 Cu S3 128.57(5) yes
S2 Cu S3 108.02(5) yes
Cu S1 C1 106.99(16) yes
S1 C1 N1 126.8(4) yes
S1 C1 N2 123.3(3) yes
N1 C1 N2 109.9(4) yes
C1 N1 H1 118(4) ?
C1 N1 C2 111.5(4) yes
H1 N1 C2 125(4) ?
N1 C2 H2A 111.5 ?
N1 C2 H2B 111.5 ?
N1 C2 C3 101.2(4) yes
H2A C2 H2B 109.4 ?
H2A C2 C3 111.5 ?
H2B C2 C3 111.5 ?
C2 C3 H3A 111.3 ?
C2 C3 H3B 111.3 ?
C2 C3 N2 102.5(4) yes
H3A C3 H3B 109.2 ?
H3A C3 N2 111.3 ?
H3B C3 N2 111.3 ?
C1 N2 C3 112.0(4) yes
C1 N2 H2 125(4) ?
C3 N2 H2 123(4) ?
W S2 Cu 72.89(4) yes
W S3 Cu 72.72(4) yes
C4 N3 C8 110.7(4) ?
C4 N3 C12 111.1(4) ?
C4 N3 C16 106.5(4) ?
C8 N3 C12 105.7(3) ?
C8 N3 C16 111.2(4) ?
C12 N3 C16 111.6(4) ?
N3 C4 H4A 108.4 ?
N3 C4 H4B 108.4 ?
N3 C4 C5 115.6(4) ?
H4A C4 H4B 107.4 ?
H4A C4 C5 108.4 ?
H4B C4 C5 108.4 ?
C4 C5 H5A 111.2 ?
C4 C5 H5B 111.2 ?
C4 C5 H5C 101.8 ?
C4 C5 H5D 101.8 ?
C4 C5 C6 102.9(5) ?
C4 C5 C6X 140.8(12) ?
H5A C5 H5B 109.1 ?
H5A C5 C6 111.2 ?
H5B C5 C6 111.2 ?
H5C C5 H5D 104.7 ?
H5C C5 C6X 101.8 ?
H5D C5 C6X 101.8 ?
C5 C6 H6A 110.0 ?
C5 C6 H6B 110.0 ?
C5 C6 C7 108.5(7) ?
H6A C6 H6B 108.4 ?
H6A C6 C7 110.0 ?
H6B C6 C7 110.0 ?
C5 C6X H6C 111.4 ?
C5 C6X H6D 111.4 ?
C5 C6X C7X 101.6(15) ?
H6C C6X H6D 109.3 ?
H6C C6X C7X 111.4 ?
H6D C6X C7X 111.5 ?
C6X C7X H7D 109.5 ?
C6X C7X H7E 109.5 ?
C6X C7X H7F 109.5 ?
H7D C7X H7E 109.5 ?
H7D C7X H7F 109.5 ?
H7E C7X H7F 109.5 ?
N3 C8 H8A 108.4 ?
N3 C8 H8B 108.4 ?
N3 C8 H8C 108.7 ?
N3 C8 H8D 108.7 ?
N3 C8 C9 115.5(5) ?
N3 C8 C9X 114.2(8) ?
H8A C8 H8B 107.5 ?
H8A C8 C9 108.4 ?
H8B C8 C9 108.4 ?
H8C C8 H8D 107.6 ?
H8C C8 C9X 108.7 ?
H8D C8 C9X 108.7 ?
C8 C9 H9A 110.5 ?
C8 C9 H9B 110.5 ?
C8 C9 C10 106.1(6) ?
H9A C9 H9B 108.7 ?
H9A C9 C10 110.5 ?
H9B C9 C10 110.5 ?
C9 C10 H10A 109.5 ?
C9 C10 H10B 109.5 ?
C9 C10 C11 110.8(7) ?
H10A C10 H10B 108.1 ?
H10A C10 C11 109.5 ?
H10B C10 C11 109.5 ?
C8 C9X H9C 106.7 ?
C8 C9X H9D 106.7 ?
C8 C9X C10X 122.5(15) ?
H9C C9X H9D 106.6 ?
H9C C9X C10X 106.7 ?
H9D C9X C10X 106.7 ?
C9X C10X H10C 109.3 ?
C9X C10X H10D 109.3 ?
C9X C10X C11X 111.6(17) ?
H10C C10X H10D 108.0 ?
H10C C10X C11X 109.3 ?
H10D C10X C11X 109.3 ?
C10X C11X H11D 109.5 ?
C10X C11X H11E 109.5 ?
C10X C11X H11F 109.5 ?
H11D C11X H11E 109.5 ?
H11D C11X H11F 109.5 ?
H11E C11X H11F 109.5 ?
N3 C12 H12A 108.5 ?
N3 C12 H12B 108.5 ?
N3 C12 H12C 107.3 ?
N3 C12 H12D 107.3 ?
N3 C12 C13 115.0(5) ?
N3 C12 C13X 120.0(9) ?
H12A C12 H12B 107.5 ?
H12A C12 C13 108.5 ?
H12B C12 C13 108.5 ?
H12C C12 H12D 106.9 ?
H12C C12 C13X 107.4 ?
H12D C12 C13X 107.3 ?
C12 C13 H13A 109.7 ?
C12 C13 H13B 109.8 ?
C12 C13 C14 109.6(7) ?
H13A C13 H13B 108.2 ?
H13A C13 C14 109.7 ?
H13B C13 C14 109.8 ?
C13 C14 H14A 110.1 ?
C13 C14 H14B 110.1 ?
C13 C14 C15 108.0(9) ?
H14A C14 H14B 108.4 ?
H14A C14 C15 110.1 ?
H14B C14 C15 110.1 ?
C12 C13X H13C 110.4 ?
C12 C13X H13D 110.4 ?
C12 C13X C14X 106.6(13) ?
H13C C13X H13D 108.6 ?
H13C C13X C14X 110.4 ?
H13D C13X C14X 110.4 ?
C13X C14X H14C 110.8 ?
C13X C14X H14D 110.7 ?
C13X C14X C15X 104.9(19) ?
H14C C14X H14D 108.8 ?
H14C C14X C15X 110.8 ?
H14D C14X C15X 110.8 ?
C14X C15X H15D 109.5 ?
C14X C15X H15E 109.5 ?
C14X C15X H15F 109.5 ?
H15D C15X H15E 109.5 ?
H15D C15X H15F 109.5 ?
H15E C15X H15F 109.5 ?
N3 C16 H16A 108.3 ?
N3 C16 H16B 108.3 ?
N3 C16 H16C 108.8 ?
N3 C16 H16D 108.8 ?
N3 C16 C17 115.9(4) ?
N3 C16 C17X 113.7(10) ?
H16A C16 H16B 107.4 ?
H16A C16 C17 108.3 ?
H16B C16 C17 108.3 ?
H16C C16 H16D 107.7 ?
H16C C16 C17X 108.8 ?
H16D C16 C17X 108.8 ?
C16 C17 H17A 108.9 ?
C16 C17 H17B 108.9 ?
C16 C17 C18 113.2(6) ?
H17A C17 H17B 107.8 ?
H17A C17 C18 108.9 ?
H17B C17 C18 108.9 ?
C17 C18 H18A 108.6 ?
C17 C18 H18B 108.6 ?
C17 C18 C19 114.7(7) ?
H18A C18 H18B 107.6 ?
H18A C18 C19 108.6 ?
H18B C18 C19 108.6 ?
C18 C19 H19A 109.5 ?
C18 C19 H19B 109.5 ?
C18 C19 H19C 109.5 ?
H19A C19 H19B 109.5 ?
H19A C19 H19C 109.5 ?
H19B C19 H19C 109.5 ?
C16 C17X H17C 112.4 ?
C16 C17X H17D 112.4 ?
C16 C17X C18X 96.8(17) ?
H17C C17X H17D 110.0 ?
H17C C17X C18X 112.4 ?
H17D C17X C18X 112.4 ?
C17X C18X H18C 111.2 ?
C17X C18X H18D 111.2 ?
C17X C18X C19X 103(2) ?
H18C C18X H18D 109.1 ?
H18C C18X C19X 111.2 ?
H18D C18X C19X 111.2 ?
C18X C19X H19D 109.5 ?
C18X C19X H19E 109.5 ?
C18X C19X H19F 109.5 ?
H19D C19X H19E 109.5 ?
H19D C19X H19F 109.5 ?
H19E C19X H19F 109.5 ?

loop_
_geom_bond_atom_site_label_1
_geom_bond_atom_site_label_2
_geom_bond_distance
_geom_bond_publ_flag
W Cu 2.6755(6) yes
W O1 1.731(4) yes
W O2 1.750(3) yes
W S2 2.2652(13) yes
W S3 2.2670(13) yes
Cu S1 2.2047(13) yes
Cu S2 2.2385(14) yes
Cu S3 2.2459(14) yes
S1 C1 1.711(5) yes
C1 N1 1.338(6) yes
C1 N2 1.326(6) yes
N1 H1 0.868(10) ?
N1 C2 1.471(6) yes
C2 H2A 0.990 ?
C2 H2B 0.990 ?
C2 C3 1.543(7) yes
C3 H3A 0.990 ?
C3 H3B 0.990 ?
C3 N2 1.453(6) yes
N2 H2 0.867(10) ?
N3 C4 1.517(5) ?
N3 C8 1.516(5) ?
N3 C12 1.525(5) ?
N3 C16 1.530(5) ?
C4 H4A 0.990 ?
C4 H4B 0.990 ?
C4 C5 1.513(6) ?
C5 H5A 0.990 ?
C5 H5B 0.990 ?
C5 H5C 0.990 ?
C5 H5D 0.990 ?
C5 C6 1.547(7) ?
C5 C6X 1.527(8) ?
C6 H6A 0.990 ?
C6 H6B 0.990 ?
C6 C7 1.518(7) ?
C7 H7A 0.980 ?
C7 H7B 0.980 ?
C7 H7C 0.980 ?
C6X H6C 0.990 ?
C6X H6D 0.990 ?
C6X C7X 1.519(8) ?
C7X H7D 0.980 ?
C7X H7E 0.980 ?
C7X H7F 0.980 ?
C8 H8A 0.990 ?
C8 H8B 0.990 ?
C8 H8C 0.990 ?
C8 H8D 0.990 ?
C8 C9 1.507(7) ?
C8 C9X 1.536(8) ?
C9 H9A 0.990 ?
C9 H9B 0.990 ?
C9 C10 1.518(7) ?
C10 H10A 0.990 ?
C10 H10B 0.990 ?
C10 C11 1.514(7) ?
C11 H11A 0.980 ?
C11 H11B 0.980 ?
C11 H11C 0.980 ?
C9X H9C 0.990 ?
C9X H9D 0.990 ?
C9X C10X 1.525(8) ?
C10X H10C 0.990 ?
C10X H10D 0.990 ?
C10X C11X 1.522(8) ?
C11X H11D 0.980 ?
C11X H11E 0.980 ?
C11X H11F 0.980 ?
C12 H12A 0.990 ?
C12 H12B 0.990 ?
C12 H12C 0.990 ?
C12 H12D 0.990 ?
C12 C13 1.531(7) ?
C12 C13X 1.525(8) ?
C13 H13A 0.990 ?
C13 H13B 0.990 ?
C13 C14 1.552(7) ?
C14 H14A 0.990 ?
C14 H14B 0.990 ?
C14 C15 1.504(7) ?
C15 H15A 0.980 ?
C15 H15B 0.980 ?
C15 H15C 0.980 ?
C13X H13C 0.990 ?
C13X H13D 0.990 ?
C13X C14X 1.541(8) ?
C14X H14C 0.990 ?
C14X H14D 0.990 ?
C14X C15X 1.518(8) ?
C15X H15D 0.980 ?
C15X H15E 0.980 ?
C15X H15F 0.980 ?
C16 H16A 0.990 ?
C16 H16B 0.990 ?
C16 H16C 0.990 ?
C16 H16D 0.990 ?
C16 C17 1.535(6) ?
C16 C17X 1.520(8) ?
C17 H17A 0.990 ?
C17 H17B 0.990 ?
C17 C18 1.528(6) ?
C18 H18A 0.990 ?
C18 H18B 0.990 ?
C18 C19 1.521(7) ?
C19 H19A 0.980 ?
C19 H19B 0.980 ?
C19 H19C 0.980 ?
C17X H17C 0.990 ?
C17X H17D 0.990 ?
C17X C18X 1.526(8) ?
C18X H18C 0.990 ?
C18X H18D 0.990 ?
C18X C19X 1.523(8) ?
C19X H19D 0.980 ?
C19X H19E 0.980 ?
C19X H19F 0.980 ?

loop_
_geom_hbond_atom_site_label_D
_geom_hbond_atom_site_label_H
_geom_hbond_atom_site_label_A
_geom_hbond_site_symmetry_A
_geom_hbond_distance_DH
_geom_hbond_distance_HA
_geom_hbond_distance_DA
_geom_hbond_angle_DHA
_geom_hbond_publ_flag
N1 H1 S3 . 0.868(10) 2.66(2) 3.490(4) 160(5) yes
N2 H2 O2 2_745 0.867(10) 1.866(13) 2.729(5) 174(5) yes

loop_
_geom_torsion_atom_site_label_1
_geom_torsion_atom_site_label_2
_geom_torsion_atom_site_label_3
_geom_torsion_atom_site_label_4
_geom_torsion
O1 W Cu S1 107.0(9)
O1 W Cu S2 89.88(18)
O1 W Cu S3 -90.14(18)
O2 W Cu S1 -72.0(9)
O2 W Cu S2 -89.12(16)
O2 W Cu S3 90.86(17)
S2 W Cu S1 17.1(9)
S2 W Cu S3 179.99(7)
S3 W Cu S1 -162.9(9)
S3 W Cu S2 -179.99(7)
W Cu S1 C1 147.5(9)
S2 Cu S1 C1 164.09(16)
S3 Cu S1 C1 -14.74(18)
Cu S1 C1 N1 10.3(5)
Cu S1 C1 N2 -171.4(4)
S1 C1 N1 C2 -173.5(4)
N2 C1 N1 C2 7.9(6)
C1 N1 C2 C3 -15.3(5)
N1 C2 C3 N2 16.0(5)
S1 C1 N2 C3 -174.6(4)
N1 C1 N2 C3 4.0(6)
C2 C3 N2 C1 -13.1(6)
S1 Cu S2 W -179.05(5)
S3 Cu S2 W -0.01(6)
O1 W S2 Cu -118.40(15)
O2 W S2 Cu 121.07(14)
S3 W S2 Cu 0.01(6)
S1 Cu S3 W 178.99(5)
S2 Cu S3 W 0.01(6)
O1 W S3 Cu 118.33(14)
O2 W S3 Cu -120.36(14)
S2 W S3 Cu -0.01(6)
C8 N3 C4 C5 58.8(6)
C12 N3 C4 C5 -58.3(6)
C16 N3 C4 C5 179.9(5)
N3 C4 C5 C6 -175.0(5)
N3 C4 C5 C6X 158.8(14)
C4 C5 C6 C7 -177.1(7)
C4 C5 C6X C7X 58(3)
C4 N3 C8 C9 66.7(8)
C4 N3 C8 C9X 42.3(12)
C12 N3 C8 C9 -172.9(7)
C12 N3 C8 C9X 162.7(11)
C16 N3 C8 C9 -51.6(8)
C16 N3 C8 C9X -75.9(11)
N3 C8 C9 C10 -179.2(7)
C8 C9 C10 C11 -178.3(12)
N3 C8 C9X C10X 166.5(17)
C8 C9X C10X C11X -78(3)
C4 N3 C12 C13 -52.7(7)
C4 N3 C12 C13X -70.8(13)
C8 N3 C12 C13 -172.9(6)
C8 N3 C12 C13X 169.1(13)
C16 N3 C12 C13 66.0(7)
C16 N3 C12 C13X 48.0(13)
N3 C12 C13 C14 -166.9(7)
C12 C13 C14 C15 -78.5(12)
N3 C12 C13X C14X 144.5(14)
C12 C13X C14X C15X 79(2)
C4 N3 C16 C17 171.3(6)
C4 N3 C16 C17X -153.7(18)
C8 N3 C16 C17 -68.0(7)
C8 N3 C16 C17X -33.1(18)
C12 N3 C16 C17 49.9(7)
C12 N3 C16 C17X 84.8(18)
N3 C16 C17 C18 170.2(6)
C16 C17 C18 C19 -74.8(11)
N3 C16 C17X C18X 169.6(18)
C16 C17X C18X C19X -177(3)
